data_2211262
loop_
_publ_author_name
'Yong Sun'

_publ_section_title 4-(4-Methoxybenzylidene)-2-(4-morpholino)-1-phenyl-1<i>H</i>-imidazol-5(4<i>H</i>)-one
_journal_coeditor_code AT2154
_journal_issue 12
_journal_name_full 'Acta Crystallographica Section E'
_journal_page_first o5684
_journal_page_last o5685
_journal_paper_doi 10.1107/S1600536806047234
_journal_volume 62
_journal_year 2006
_chemical_formula_iupac 'C21 H21 N3 O3'
_chemical_formula_moiety 'C21 H21 N3 O3'
_chemical_formula_sum 'C21 H21 N3 O3'
_chemical_formula_weight 363.41
_chemical_melting_point 495
_chemical_name_systematic
;
4-(4-Methoxybenzylidene)-2-(4-morpholino)-1-phenyl-1H-imidazol-5(4H)-one
;
_space_group_IT_number 2
_symmetry_cell_setting triclinic
_symmetry_space_group_name_Hall '-P 1'
_symmetry_space_group_name_H-M 'P -1'
_atom_sites_solution_hydrogens geom
_atom_sites_solution_primary direct
_atom_sites_solution_secondary difmap
_audit_creation_method SHELXL-97
_cell_angle_alpha 69.167(2)
_cell_angle_beta 76.885(2)
_cell_angle_gamma 74.118(2)
_cell_formula_units_Z 2
_cell_length_a 7.6366(9)
_cell_length_b 10.6475(12)
_cell_length_c 12.8267(14)
_cell_measurement_reflns_used 4642
_cell_measurement_temperature 292(2)
_cell_measurement_theta_max 27.95
_cell_measurement_theta_min 2.25
_cell_volume 927.76(18)
_computing_cell_refinement 'SAINT (Bruker, 1997)'
_computing_data_collection 'SMART (Bruker, 1997)'
_computing_data_reduction 'SAINT (Bruker, 1997)'
_computing_molecular_graphics 'SHELXTL (Bruker, 1997)'
_computing_publication_material SHELXTL
_computing_structure_refinement 'SHELXL97 (Sheldrick, 1997)'
_computing_structure_solution 'SHELXS97 (Sheldrick, 1997)'
_diffrn_ambient_temperature 292(2)
_diffrn_measured_fraction_theta_full 0.988
_diffrn_measured_fraction_theta_max 0.988
_diffrn_measurement_device_type 'Bruker SMART CCD area-detector'
_diffrn_measurement_method '\f and \w'
_diffrn_radiation_monochromator graphite
_diffrn_radiation_source 'fine-focus sealed tube'
_diffrn_radiation_type MoK\a
_diffrn_radiation_wavelength 0.71073
_diffrn_reflns_av_R_equivalents 0.0629
_diffrn_reflns_av_sigmaI/netI 0.0491
_diffrn_reflns_limit_h_max 9
_diffrn_reflns_limit_h_min -9
_diffrn_reflns_limit_k_max 13
_diffrn_reflns_limit_k_min -13
_diffrn_reflns_limit_l_max 16
_diffrn_reflns_limit_l_min -16
_diffrn_reflns_number 10789
_diffrn_reflns_theta_full 27.49
_diffrn_reflns_theta_max 27.49
_diffrn_reflns_theta_min 1.72
_diffrn_standards_decay_% 0
_diffrn_standards_number 0
_exptl_absorpt_coefficient_mu 0.089
_exptl_absorpt_correction_type none
_exptl_crystal_colour colourless
_exptl_crystal_density_diffrn 1.301
_exptl_crystal_density_method 'not measured'
_exptl_crystal_description block
_exptl_crystal_F_000 384
_exptl_crystal_size_max 0.40
_exptl_crystal_size_mid 0.30
_exptl_crystal_size_min 0.20
_refine_diff_density_max 0.239
_refine_diff_density_min -0.212
_refine_ls_extinction_method none
_refine_ls_goodness_of_fit_ref 1.029
_refine_ls_hydrogen_treatment constr
_refine_ls_matrix_type full
_refine_ls_number_parameters 245
_refine_ls_number_reflns 4200
_refine_ls_number_restraints 0
_refine_ls_restrained_S_all 1.029
_refine_ls_R_factor_all 0.0603
_refine_ls_R_factor_gt 0.0492
_refine_ls_shift/su_max 0.000
_refine_ls_shift/su_mean 0.000
_refine_ls_structure_factor_coef Fsqd
_refine_ls_weighting_details 'calc w=1/[\s^2^(Fo^2^)+(0.0698P)^2^+0.0643P] where P=(Fo^2^+2Fc^2^)/3'
_refine_ls_weighting_scheme calc
_refine_ls_wR_factor_gt 0.1269
_refine_ls_wR_factor_ref 0.1344
_reflns_number_gt 3378
_reflns_number_total 4200
_reflns_threshold_expression I>2\s(I)
_cod_data_source_file at2154.cif
_cod_data_source_block I
_cod_database_code 2211262
_cod_database_fobs_code 2211262

loop_
_symmetry_equiv_pos_as_xyz
'x, y, z'
'-x, -y, -z'

loop_
_atom_site_type_symbol
_atom_site_label
_atom_site_fract_x
_atom_site_fract_y
_atom_site_fract_z
_atom_site_U_iso_or_equiv
_atom_site_adp_type
_atom_site_calc_flag
_atom_site_refinement_flags
_atom_site_occupancy
C C1 0.0803(4) -0.2535(2) 0.99727(17) 0.1016(8) Uani d . 1
H H1A 0.0756 -0.1933 1.0390 0.152 Uiso calc R 1
H H1B 0.1039 -0.3472 1.0453 0.152 Uiso calc R 1
H H1C -0.0353 -0.2326 0.9705 0.152 Uiso calc R 1
C C2 0.2162(2) -0.10722(14) 0.82787(12) 0.0493(3) Uani d . 1
C C3 0.0688(2) 0.00350(15) 0.82453(13) 0.0540(4) Uani d . 1
H H3 -0.0346 -0.0050 0.8791 0.065 Uiso calc R 1
C C4 0.3703(2) -0.09259(14) 0.74624(13) 0.0527(4) Uani d . 1
H H4 0.4689 -0.1670 0.7478 0.063 Uiso calc R 1
C C5 0.37780(18) 0.03029(14) 0.66376(12) 0.0480(3) Uani d . 1
H H5 0.4824 0.0386 0.6102 0.058 Uiso calc R 1
C C6 0.07656(18) 0.12644(14) 0.73979(12) 0.0489(3) Uani d . 1
H H6 -0.0242 0.1996 0.7369 0.059 Uiso calc R 1
C C7 0.23080(17) 0.14415(13) 0.65837(10) 0.0400(3) Uani d . 1
C C8 0.23122(17) 0.27764(13) 0.57353(11) 0.0408(3) Uani d . 1
H H8 0.1183 0.3394 0.5711 0.049 Uiso calc R 1
C C9 0.37081(16) 0.32537(12) 0.49780(10) 0.0384(3) Uani d . 1
C C10 0.34143(16) 0.46474(13) 0.41658(11) 0.0396(3) Uani d . 1
C C11 0.53447(17) 0.57578(13) 0.24429(11) 0.0411(3) Uani d . 1
C C12 0.4920(2) 0.71292(14) 0.23712(13) 0.0541(4) Uani d . 1
H H12 0.4557 0.7390 0.3020 0.065 Uiso calc R 1
C C13 0.5040(3) 0.81049(17) 0.13251(16) 0.0759(5) Uani d . 1
H H13 0.4764 0.9031 0.1269 0.091 Uiso calc R 1
C C14 0.5561(3) 0.7727(2) 0.03642(16) 0.0806(6) Uani d . 1
H H14 0.5642 0.8395 -0.0339 0.097 Uiso calc R 1
C C15 0.5963(3) 0.6363(2) 0.04418(13) 0.0710(5) Uani d . 1
H H15 0.6308 0.6110 -0.0211 0.085 Uiso calc R 1
C C16 0.5860(2) 0.53644(16) 0.14820(12) 0.0533(4) Uani d . 1
H H16 0.6133 0.4439 0.1535 0.064 Uiso calc R 1
C C17 0.63413(16) 0.34835(13) 0.39752(10) 0.0379(3) Uani d . 1
C C18 0.92086(17) 0.43237(14) 0.31931(12) 0.0461(3) Uani d . 1
H H18A 0.9533 0.4399 0.3854 0.055 Uiso calc R 1
H H18B 0.8470 0.5201 0.2813 0.055 Uiso calc R 1
C C19 1.0920(2) 0.39704(17) 0.24170(13) 0.0575(4) Uani d . 1
H H19A 1.0583 0.3946 0.1741 0.069 Uiso calc R 1
H H19B 1.1625 0.4679 0.2197 0.069 Uiso calc R 1
C C20 0.92593(19) 0.18941(15) 0.40534(13) 0.0556(4) Uani d . 1
H H20A 0.8575 0.1187 0.4209 0.067 Uiso calc R 1
H H20B 0.9549 0.1864 0.4761 0.067 Uiso calc R 1
C C21 1.1004(2) 0.16360(17) 0.32657(17) 0.0696(5) Uani d . 1
H H21A 1.1773 0.0766 0.3632 0.083 Uiso calc R 1
H H21B 1.0702 0.1559 0.2599 0.083 Uiso calc R 1
N N1 0.51511(14) 0.47450(10) 0.35266(9) 0.0400(3) Uani d . 1
N N2 0.55637(13) 0.26088(10) 0.48154(9) 0.0403(3) Uani d . 1
N N3 0.81521(14) 0.32430(11) 0.35324(9) 0.0427(3) Uani d . 1
O O1 0.22165(17) -0.23495(11) 0.90508(10) 0.0684(3) Uani d . 1
O O2 0.20335(12) 0.55464(10) 0.40076(9) 0.0540(3) Uani d . 1
O O3 1.20159(13) 0.26901(12) 0.29320(10) 0.0678(3) Uani d . 1

loop_
_atom_site_aniso_label
_atom_site_aniso_U_11
_atom_site_aniso_U_22
_atom_site_aniso_U_33
_atom_site_aniso_U_12
_atom_site_aniso_U_13
_atom_site_aniso_U_23
C1 0.125(2) 0.0648(12) 0.0754(13) -0.0220(12) 0.0256(13) 0.0015(10)
C2 0.0517(8) 0.0407(7) 0.0522(8) -0.0100(6) -0.0065(6) -0.0111(6)
C3 0.0457(8) 0.0509(8) 0.0560(8) -0.0113(6) 0.0099(6) -0.0155(7)
C4 0.0412(7) 0.0426(7) 0.0659(9) -0.0005(6) -0.0066(6) -0.0140(7)
C5 0.0320(7) 0.0475(8) 0.0585(8) -0.0051(5) 0.0010(6) -0.0166(6)
C6 0.0370(7) 0.0429(7) 0.0580(8) -0.0030(5) 0.0030(6) -0.0154(6)
C7 0.0319(6) 0.0410(7) 0.0462(7) -0.0065(5) -0.0029(5) -0.0151(5)
C8 0.0296(6) 0.0416(7) 0.0487(7) -0.0038(5) -0.0042(5) -0.0150(6)
C9 0.0297(6) 0.0407(7) 0.0431(6) -0.0045(5) -0.0051(5) -0.0132(5)
C10 0.0281(6) 0.0419(7) 0.0472(7) -0.0048(5) -0.0041(5) -0.0148(6)
C11 0.0306(6) 0.0423(7) 0.0457(7) -0.0071(5) -0.0075(5) -0.0075(5)
C12 0.0577(9) 0.0442(8) 0.0589(8) -0.0089(6) -0.0162(7) -0.0110(7)
C13 0.0957(15) 0.0455(9) 0.0779(12) -0.0166(9) -0.0286(11) 0.0020(8)
C14 0.0918(14) 0.0726(12) 0.0595(11) -0.0236(10) -0.0206(9) 0.0112(9)
C15 0.0701(11) 0.0890(13) 0.0474(9) -0.0158(9) -0.0063(8) -0.0158(8)
C16 0.0491(8) 0.0558(8) 0.0519(8) -0.0083(6) -0.0052(6) -0.0167(7)
C17 0.0297(6) 0.0395(6) 0.0421(6) -0.0035(5) -0.0062(5) -0.0122(5)
C18 0.0321(6) 0.0504(8) 0.0529(8) -0.0089(5) -0.0027(5) -0.0147(6)
C19 0.0374(7) 0.0727(10) 0.0572(9) -0.0149(7) 0.0033(6) -0.0180(8)
C20 0.0347(7) 0.0479(8) 0.0694(9) 0.0018(6) -0.0085(6) -0.0083(7)
C21 0.0393(8) 0.0610(10) 0.0978(13) 0.0052(7) -0.0031(8) -0.0282(9)
N1 0.0297(5) 0.0383(6) 0.0449(6) -0.0035(4) -0.0037(4) -0.0084(5)
N2 0.0291(5) 0.0414(6) 0.0452(6) -0.0045(4) -0.0038(4) -0.0106(5)
N3 0.0276(5) 0.0423(6) 0.0506(6) -0.0029(4) -0.0025(4) -0.0107(5)
O1 0.0757(8) 0.0449(6) 0.0673(7) -0.0114(5) -0.0010(6) -0.0038(5)
O2 0.0308(5) 0.0457(5) 0.0706(6) 0.0005(4) -0.0029(4) -0.0097(5)
O3 0.0302(5) 0.0764(8) 0.0877(8) -0.0030(5) 0.0013(5) -0.0271(6)

loop_
_atom_type_symbol
_atom_type_description
_atom_type_scat_dispersion_real
_atom_type_scat_dispersion_imag
_atom_type_scat_source
C C 0.0033 0.0016 'International Tables Vol C Tables 4.2.6.8 and 6.1.1.4'
H H 0.0000 0.0000 'International Tables Vol C Tables 4.2.6.8 and 6.1.1.4'
N N 0.0061 0.0033 'International Tables Vol C Tables 4.2.6.8 and 6.1.1.4'
O O 0.0106 0.0060 'International Tables Vol C Tables 4.2.6.8 and 6.1.1.4'

loop_
_geom_angle_atom_site_label_1
_geom_angle_atom_site_label_2
_geom_angle_atom_site_label_3
_geom_angle
O1 C1 H1A 109.5
O1 C1 H1B 109.5
H1A C1 H1B 109.5
O1 C1 H1C 109.5
H1A C1 H1C 109.5
H1B C1 H1C 109.5
O1 C2 C3 124.79(13)
O1 C2 C4 115.62(12)
C3 C2 C4 119.57(13)
C6 C3 C2 119.53(13)
C6 C3 H3 120.2
C2 C3 H3 120.2
C5 C4 C2 120.44(13)
C5 C4 H4 119.8
C2 C4 H4 119.8
C4 C5 C7 121.23(13)
C4 C5 H5 119.4
C7 C5 H5 119.4
C3 C6 C7 121.88(12)
C3 C6 H6 119.1
C7 C6 H6 119.1
C6 C7 C5 117.33(12)
C6 C7 C8 118.85(11)
C5 C7 C8 123.82(12)
C9 C8 C7 129.63(12)
C9 C8 H8 115.2
C7 C8 H8 115.2
C8 C9 N2 129.46(12)
C8 C9 C10 121.18(11)
N2 C9 C10 109.36(10)
O2 C10 N1 124.60(12)
O2 C10 C9 131.31(11)
N1 C10 C9 104.05(10)
C12 C11 C16 120.79(13)
C12 C11 N1 119.11(12)
C16 C11 N1 120.02(12)
C13 C12 C11 119.02(15)
C13 C12 H12 120.5
C11 C12 H12 120.5
C14 C13 C12 120.77(17)
C14 C13 H13 119.6
C12 C13 H13 119.6
C15 C14 C13 119.88(16)
C15 C14 H14 120.1
C13 C14 H14 120.1
C14 C15 C16 120.46(17)
C14 C15 H15 119.8
C16 C15 H15 119.8
C11 C16 C15 119.08(15)
C11 C16 H16 120.5
C15 C16 H16 120.5
N2 C17 N3 124.55(11)
N2 C17 N1 114.53(10)
N3 C17 N1 120.92(11)
N3 C18 C19 109.17(11)
N3 C18 H18A 109.8
C19 C18 H18A 109.8
N3 C18 H18B 109.8
C19 C18 H18B 109.8
H18A C18 H18B 108.3
O3 C19 C18 111.58(12)
O3 C19 H19A 109.3
C18 C19 H19A 109.3
O3 C19 H19B 109.3
C18 C19 H19B 109.3
H19A C19 H19B 108.0
N3 C20 C21 109.09(13)
N3 C20 H20A 109.9
C21 C20 H20A 109.9
N3 C20 H20B 109.9
C21 C20 H20B 109.9
H20A C20 H20B 108.3
O3 C21 C20 113.05(13)
O3 C21 H21A 109.0
C20 C21 H21A 109.0
O3 C21 H21B 109.0
C20 C21 H21B 109.0
H21A C21 H21B 107.8
C10 N1 C17 106.18(10)
C10 N1 C11 120.99(10)
C17 N1 C11 129.60(10)
C17 N2 C9 105.86(10)
C17 N3 C20 116.42(11)
C17 N3 C18 120.46(10)
C20 N3 C18 111.25(10)
C2 O1 C1 118.70(13)
C19 O3 C21 110.22(11)

loop_
_geom_bond_atom_site_label_1
_geom_bond_atom_site_label_2
_geom_bond_distance
C1 O1 1.405(2)
C1 H1A 0.9600
C1 H1B 0.9600
C1 H1C 0.9600
C2 O1 1.3645(17)
C2 C3 1.385(2)
C2 C4 1.389(2)
C3 C6 1.378(2)
C3 H3 0.9300
C4 C5 1.3651(19)
C4 H4 0.9300
C5 C7 1.4020(17)
C5 H5 0.9300
C6 C7 1.3918(18)
C6 H6 0.9300
C7 C8 1.4509(18)
C8 C9 1.3467(18)
C8 H8 0.9300
C9 N2 1.3994(15)
C9 C10 1.4703(17)
C10 O2 1.2148(14)
C10 N1 1.4012(15)
C11 C12 1.3801(19)
C11 C16 1.3807(19)
C11 N1 1.4299(16)
C12 C13 1.376(2)
C12 H12 0.9300
C13 C14 1.372(3)
C13 H13 0.9300
C14 C15 1.371(3)
C14 H14 0.9300
C15 C16 1.381(2)
C15 H15 0.9300
C16 H16 0.9300
C17 N2 1.2961(16)
C17 N3 1.3614(16)
C17 N1 1.4074(15)
C18 N3 1.4687(17)
C18 C19 1.4992(19)
C18 H18A 0.9700
C18 H18B 0.9700
C19 O3 1.4075(19)
C19 H19A 0.9700
C19 H19B 0.9700
C20 N3 1.4606(17)
C20 C21 1.503(2)
C20 H20A 0.9700
C20 H20B 0.9700
C21 O3 1.422(2)
C21 H21A 0.9700
C21 H21B 0.9700

loop_
_geom_hbond_atom_site_label_D
_geom_hbond_atom_site_label_H
_geom_hbond_atom_site_label_A
_geom_hbond_site_symmetry_A
_geom_hbond_distance_DH
_geom_hbond_distance_HA
_geom_hbond_distance_DA
_geom_hbond_angle_DHA
C16 H16 O1 2_656 0.93 2.52 3.3843(19) 155.6
C8 H8 O2 2_566 0.93 2.41 3.3151(16) 164.5
C18 H18B N1 . 0.97 2.61 2.9596(16) 101.6
C5 H5 N2 . 0.93 2.48 3.1072(18) 124.5
C4 H4 O3 2_756 0.93 2.47 3.3225(17) 152.6

loop_
_geom_torsion_atom_site_label_1
_geom_torsion_atom_site_label_2
_geom_torsion_atom_site_label_3
_geom_torsion_atom_site_label_4
_geom_torsion
O1 C2 C3 C6 -177.59(14)
C4 C2 C3 C6 0.4(2)
O1 C2 C4 C5 178.87(13)
C3 C2 C4 C5 0.7(2)
C2 C4 C5 C7 -0.6(2)
C2 C3 C6 C7 -1.6(2)
C3 C6 C7 C5 1.7(2)
C3 C6 C7 C8 -178.28(13)
C4 C5 C7 C6 -0.5(2)
C4 C5 C7 C8 179.41(13)
C6 C7 C8 C9 169.16(13)
C5 C7 C8 C9 -10.8(2)
C7 C8 C9 N2 -2.0(2)
C7 C8 C9 C10 178.77(12)
C8 C9 C10 O2 -1.1(2)
N2 C9 C10 O2 179.47(13)
C8 C9 C10 N1 -179.05(11)
N2 C9 C10 N1 1.54(13)
C16 C11 C12 C13 -0.9(2)
N1 C11 C12 C13 -177.56(14)
C11 C12 C13 C14 0.4(3)
C12 C13 C14 C15 0.2(3)
C13 C14 C15 C16 -0.5(3)
C12 C11 C16 C15 0.6(2)
N1 C11 C16 C15 177.29(13)
C14 C15 C16 C11 0.0(3)
N3 C18 C19 O3 -58.51(16)
N3 C20 C21 O3 55.06(19)
O2 C10 N1 C17 -179.06(12)
C9 C10 N1 C17 -0.95(13)
O2 C10 N1 C11 -17.53(19)
C9 C10 N1 C11 160.58(11)
N2 C17 N1 C10 0.04(14)
N3 C17 N1 C10 179.73(11)
N2 C17 N1 C11 -159.32(12)
N3 C17 N1 C11 20.37(19)
C12 C11 N1 C10 67.11(16)
C16 C11 N1 C10 -109.60(14)
C12 C11 N1 C17 -136.16(14)
C16 C11 N1 C17 47.13(19)
N3 C17 N2 C9 -178.73(11)
N1 C17 N2 C9 0.95(14)
C8 C9 N2 C17 179.13(13)
C10 C9 N2 C17 -1.53(13)
N2 C17 N3 C20 0.34(19)
N1 C17 N3 C20 -179.31(12)
N2 C17 N3 C18 -139.27(13)
N1 C17 N3 C18 41.07(17)
C21 C20 N3 C17 162.43(13)
C21 C20 N3 C18 -54.39(16)
C19 C18 N3 C17 -162.09(12)
C19 C18 N3 C20 56.42(15)
C3 C2 O1 C1 -8.9(2)
C4 C2 O1 C1 172.95(17)
C18 C19 O3 C21 58.76(17)
C20 C21 O3 C19 -57.49(18)

loop_
_cod_related_entry_id
_cod_related_entry_database
_cod_related_entry_code
1 ChemSpider 30655102
